data_4312979
loop_
_publ_author_name
'Anastassiya V. Makarycheva-Mikhailova'
'Nadezhda A. Bokach'
'Vadim Yu. Kukushkin'
'Paul F. Kelly'
'Liam M. Gilby'
'Maxim L. Kuznetsov'
'Kathryn E. Holmes'
'Matti Haukka'
'Jonathan Parr'
'Julia M. Stonehouse'
'Mark R. J. Elsegood'
'Armando J. L. Pombeiro'

_publ_section_title
;
 Platinum(IV)-Mediated Nitrile-Sulfimide Coupling: A Route to
 Heterodiazadienes
;
_journal_name_full 'Inorganic Chemistry'
_journal_page_first 301
_journal_page_last 311
_journal_paper_doi 10.1021/ic025960w
_journal_volume 42
_journal_year 2003
_chemical_formula_sum 'C29 H30 Cl6 N4 Pt S2'
_chemical_formula_weight 906.48
_chemical_name_common PtCl4(NHC(Me)NSPh2)2
_space_group_IT_number 14
_symmetry_cell_setting monoclinic
_symmetry_space_group_name_Hall '-P 2ybc'
_symmetry_space_group_name_H-M 'P 1 21/c 1'
_atom_sites_solution_hydrogens geom
_atom_sites_solution_primary direct
_atom_sites_solution_secondary difmap
_audit_creation_method SHELXL-97
_cell_angle_alpha 90.00
_cell_angle_beta 107.3600(10)
_cell_angle_gamma 90.00
_cell_formula_units_Z 4
_cell_length_a 12.5674(4)
_cell_length_b 18.1314(7)
_cell_length_c 16.0115(6)
_cell_measurement_temperature 150(2)
_cell_volume 3482.3(2)
_computing_cell_refinement 'Denzo/Scalepack (Otwinowski & Minor, 1997)'
_computing_data_collection 'Collect (Nonius BV, 1997-2000)'
_computing_data_reduction 'Denzo/Scalepack (Otwinowski & Minor, 1997)'
_computing_molecular_graphics 'XP in SHELXTL v.6.12 (Bruker AXS, 2001)'
_computing_publication_material 'SHELXL-97 (Sheldrick, 1997)'
_computing_structure_refinement 'SHELXL-97 (Sheldrick, 1997)'
_computing_structure_solution 'SHELXS-97 (Sheldrick, 1990)'
_diffrn_ambient_temperature 150(2)
_diffrn_detector_area_resol_mean 9
_diffrn_measured_fraction_theta_full 0.998
_diffrn_measured_fraction_theta_max 0.998
_diffrn_measurement_device '95mm CCD camera on \k-goniostat'
_diffrn_measurement_device_type KappaCCD
_diffrn_measurement_method CCD
_diffrn_radiation_monochromator 'horizonally mounted graphite crystal'
_diffrn_radiation_source 'fine-focus sealed tube'
_diffrn_radiation_type MoK\a
_diffrn_radiation_wavelength 0.71073
_diffrn_reflns_av_R_equivalents 0.0639
_diffrn_reflns_av_sigmaI/netI 0.0663
_diffrn_reflns_limit_h_max 14
_diffrn_reflns_limit_h_min -12
_diffrn_reflns_limit_k_max 21
_diffrn_reflns_limit_k_min -20
_diffrn_reflns_limit_l_max 18
_diffrn_reflns_limit_l_min -19
_diffrn_reflns_number 20411
_diffrn_reflns_theta_full 25.00
_diffrn_reflns_theta_max 25.00
_diffrn_reflns_theta_min 2.61
_exptl_absorpt_coefficient_mu 4.636
_exptl_absorpt_correction_T_max 0.38596
_exptl_absorpt_correction_T_min 0.32552
_exptl_absorpt_correction_type multi-scan
_exptl_absorpt_process_details 'Xprep in Shelxtl v.6.12 (Bruker AXS, 2001)'
_exptl_crystal_colour needle
_exptl_crystal_density_diffrn 1.729
_exptl_crystal_density_method 'not measured'
_exptl_crystal_description yellow
_exptl_crystal_F_000 1776
_exptl_crystal_size_max 0.25
_exptl_crystal_size_mid 0.10
_exptl_crystal_size_min 0.10
_refine_diff_density_max 2.998
_refine_diff_density_min -1.103
_refine_diff_density_rms 0.165
_refine_ls_extinction_method none
_refine_ls_goodness_of_fit_ref 1.121
_refine_ls_hydrogen_treatment mixed
_refine_ls_matrix_type full
_refine_ls_number_parameters 389
_refine_ls_number_reflns 6121
_refine_ls_number_restraints 0
_refine_ls_restrained_S_all 1.121
_refine_ls_R_factor_all 0.0726
_refine_ls_R_factor_gt 0.0465
_refine_ls_shift/su_max 0.001
_refine_ls_shift/su_mean 0.000
_refine_ls_structure_factor_coef Fsqd
_refine_ls_weighting_details 'calc w=1/[\s^2^(Fo^2^)+(0.0228P)^2^+29.7288P] where P=(Fo^2^+2Fc^2^)/3'
_refine_ls_weighting_scheme calc
_refine_ls_wR_factor_gt 0.0933
_refine_ls_wR_factor_ref 0.1027
_reflns_number_gt 4670
_reflns_number_total 6121
_reflns_threshold_expression >2sigma(I)
_cod_data_source_file ic025960w-2_s2_2.cif
_cod_data_source_block structure_2
_cod_depositor_comments
;
The following automatic conversions were performed:

'_symmetry_cell_setting' value 'Monoclinic' changed to 'monoclinic'
according to the built-in table from CIF Core dictionary named
'cif_core.dic' version 2.4.1 from 2010-06-29.

Automatic conversion script
Id: cif_fix_values 1646 2011-03-28 12:23:43Z adriana 

The following automatic conversions were performed:

data name '_atom_site_symetry_multiplicity' was replaced with
'_atom_site_symmetry_multiplicity' as specified in the replacement
file 'data/replacement-values/replacement_tags.lst'.

Automatic conversion script
Id: cif_correct_tags 9268 2022-04-12 08:56:07Z antanas 
;
_cod_original_sg_symbol_H-M 'P 21/c'
_cod_database_code 4312979

loop_
_symmetry_equiv_pos_as_xyz
'x, y, z'
'-x, y+1/2, -z+1/2'
'-x, -y, -z'
'x, -y-1/2, z-1/2'

loop_
_atom_site_label
_atom_site_type_symbol
_atom_site_fract_x
_atom_site_fract_y
_atom_site_fract_z
_atom_site_U_iso_or_equiv
_atom_site_adp_type
_atom_site_occupancy
_atom_site_symmetry_multiplicity
_atom_site_calc_flag
_atom_site_refinement_flags
_atom_site_disorder_assembly
_atom_site_disorder_group
C13B C 0.4530(7) 0.6790(4) 0.5053(5) 0.0209(18) Uani 1 1 d . . .
C14B C 0.5540(7) 0.6881(5) 0.5848(6) 0.030(2) Uani 1 1 d . . .
H14D H 0.5900 0.6401 0.6013 0.045 Uiso 1 1 calc R . .
H14F H 0.5306 0.7079 0.6335 0.045 Uiso 1 1 calc R . .
H14E H 0.6068 0.7222 0.5710 0.045 Uiso 1 1 calc R . .
C1B C 0.4830(7) 0.8628(4) 0.5489(5) 0.0243(19) Uani 1 1 d . . .
C6B C 0.5213(8) 0.8719(6) 0.4777(7) 0.039(2) Uani 1 1 d . . .
H6B H 0.4900 0.8450 0.4253 0.047 Uiso 1 1 calc R . .
C5B C 0.6077(9) 0.9221(6) 0.4850(8) 0.051(3) Uani 1 1 d . . .
H5B H 0.6372 0.9288 0.4374 0.062 Uiso 1 1 calc R . .
C4B C 0.6507(9) 0.9623(6) 0.5612(8) 0.048(3) Uani 1 1 d . . .
H4B H 0.7084 0.9973 0.5655 0.057 Uiso 1 1 calc R . .
C3B C 0.6092(10) 0.9512(6) 0.6305(8) 0.053(3) Uani 1 1 d . . .
H3B H 0.6396 0.9783 0.6831 0.064 Uiso 1 1 calc R . .
C2B C 0.5246(8) 0.9016(5) 0.6253(6) 0.036(2) Uani 1 1 d . . .
H2B H 0.4958 0.8944 0.6733 0.043 Uiso 1 1 calc R . .
C7B C 0.2541(7) 0.8468(4) 0.4841(5) 0.0219(19) Uani 1 1 d . . .
C8B C 0.2025(8) 0.8913(5) 0.5319(6) 0.034(2) Uani 1 1 d . . .
H8B H 0.2296 0.8932 0.5939 0.041 Uiso 1 1 calc R . .
C9B C 0.1115(9) 0.9323(6) 0.4865(7) 0.047(3) Uani 1 1 d . . .
H9B H 0.0743 0.9619 0.5181 0.056 Uiso 1 1 calc R . .
C10B C 0.0732(8) 0.9316(6) 0.3969(7) 0.041(2) Uani 1 1 d . . .
H10B H 0.0121 0.9619 0.3668 0.049 Uiso 1 1 calc R . .
C11B C 0.1244(8) 0.8863(5) 0.3506(7) 0.037(2) Uani 1 1 d . . .
H11B H 0.0964 0.8841 0.2886 0.044 Uiso 1 1 calc R . .
C12B C 0.2160(8) 0.8442(5) 0.3942(6) 0.029(2) Uani 1 1 d . . .
H12B H 0.2521 0.8139 0.3625 0.035 Uiso 1 1 calc R . .
C13 C 0.1128(7) 0.6143(4) 0.4050(5) 0.0214(19) Uani 1 1 d . . .
C14 C 0.0569(7) 0.5419(4) 0.3782(6) 0.026(2) Uani 1 1 d . . .
H14A H 0.1007 0.5125 0.3489 0.039 Uiso 1 1 calc R . .
H14B H -0.0179 0.5501 0.3380 0.039 Uiso 1 1 calc R . .
H14C H 0.0513 0.5155 0.4301 0.039 Uiso 1 1 calc R . .
C1 C -0.0279(7) 0.6902(5) 0.5704(5) 0.0253(19) Uani 1 1 d . . .
C6 C 0.0556(8) 0.7406(5) 0.6043(6) 0.032(2) Uani 1 1 d . . .
H6 H 0.1120 0.7492 0.5770 0.039 Uiso 1 1 calc R . .
C5 C 0.0553(9) 0.7781(7) 0.6783(6) 0.049(3) Uani 1 1 d . . .
H5 H 0.1121 0.8133 0.7027 0.058 Uiso 1 1 calc R . .
C4 C -0.0256(9) 0.7655(7) 0.7176(7) 0.055(3) Uani 1 1 d . . .
H4 H -0.0245 0.7921 0.7689 0.067 Uiso 1 1 calc R . .
C3 C -0.1089(10) 0.7144(8) 0.6837(7) 0.066(4) Uani 1 1 d . . .
H3 H -0.1652 0.7063 0.7113 0.079 Uiso 1 1 calc R . .
C2 C -0.1098(9) 0.6756(6) 0.6100(6) 0.043(3) Uani 1 1 d . . .
H2 H -0.1654 0.6395 0.5866 0.052 Uiso 1 1 calc R . .
C7 C -0.1560(7) 0.7038(5) 0.4055(6) 0.030(2) Uani 1 1 d . . .
C12 C -0.1371(9) 0.7765(6) 0.3959(6) 0.037(2) Uani 1 1 d . . .
H12 H -0.0641 0.7964 0.4177 0.044 Uiso 1 1 calc R . .
C11 C -0.2265(10) 0.8215(7) 0.3536(6) 0.052(3) Uani 1 1 d . . .
H11 H -0.2145 0.8723 0.3453 0.063 Uiso 1 1 calc R . .
C10 C -0.3306(11) 0.7930(9) 0.3241(7) 0.067(4) Uani 1 1 d . . .
H10 H -0.3912 0.8242 0.2954 0.080 Uiso 1 1 calc R . .
C9 C -0.3501(10) 0.7194(9) 0.3352(7) 0.066(4) Uani 1 1 d . . .
H9 H -0.4240 0.7006 0.3153 0.080 Uiso 1 1 calc R . .
C8 C -0.2623(8) 0.6724(7) 0.3754(7) 0.049(3) Uani 1 1 d . . .
H8 H -0.2740 0.6213 0.3821 0.059 Uiso 1 1 calc R . .
C99 C 0.7049(8) 0.0978(5) 0.8798(6) 0.031(2) Uani 1 1 d . . .
H99A H 0.6474 0.0677 0.8947 0.037 Uiso 1 1 calc R . .
H99B H 0.7362 0.1326 0.9286 0.037 Uiso 1 1 calc R . .
N2B N 0.4448(6) 0.6175(4) 0.4617(5) 0.0213(16) Uani 1 1 d . . .
N1B N 0.3744(6) 0.7313(4) 0.4780(4) 0.0216(15) Uani 1 1 d . . .
N2 N 0.2041(6) 0.6323(4) 0.3897(4) 0.0203(15) Uani 1 1 d . . .
N1 N 0.0669(6) 0.6681(4) 0.4438(5) 0.0239(16) Uani 1 1 d . . .
S1B S 0.37369(17) 0.79858(11) 0.54693(13) 0.0211(5) Uani 1 1 d . . .
S1 S -0.04566(18) 0.64469(12) 0.46862(14) 0.0254(5) Uani 1 1 d . . .
Cl3B Cl 0.20026(18) 0.52207(12) 0.23351(13) 0.0294(5) Uani 1 1 d . . .
Cl3 Cl 0.47110(18) 0.51622(12) 0.32097(14) 0.0290(5) Uani 1 1 d . . .
Cl2 Cl 0.31257(18) 0.47842(11) 0.44770(13) 0.0248(5) Uani 1 1 d . . .
Cl2B Cl 0.34521(18) 0.67605(11) 0.27208(13) 0.0260(5) Uani 1 1 d . . .
Cl98 Cl 0.8123(2) 0.03924(14) 0.86829(18) 0.0459(7) Uani 1 1 d . . .
Cl99 Cl 0.6435(2) 0.14716(15) 0.78513(18) 0.0510(7) Uani 1 1 d . . .
Pt1 Pt 0.32650(3) 0.576007(16) 0.35647(2) 0.01782(10) Uani 1 1 d . . .
H2C H 0.502(7) 0.590(4) 0.479(5) 0.01(2) Uiso 1 1 d . . .
H2A H 0.228(7) 0.687(5) 0.415(5) 0.03(2) Uiso 1 1 d . . .

loop_
_atom_site_aniso_label
_atom_site_aniso_U_11
_atom_site_aniso_U_22
_atom_site_aniso_U_33
_atom_site_aniso_U_23
_atom_site_aniso_U_13
_atom_site_aniso_U_12
C13B 0.020(5) 0.023(5) 0.021(4) 0.006(4) 0.009(4) -0.001(4)
C14B 0.026(5) 0.023(5) 0.035(5) -0.004(4) 0.001(4) -0.001(4)
C1B 0.023(5) 0.017(4) 0.031(5) 0.002(4) 0.006(4) 0.003(4)
C6B 0.040(6) 0.039(6) 0.042(6) -0.009(5) 0.018(5) -0.008(5)
C5B 0.048(7) 0.041(6) 0.077(8) 0.000(6) 0.036(6) -0.009(6)
C4B 0.037(7) 0.032(6) 0.073(8) -0.007(6) 0.016(6) -0.012(5)
C3B 0.051(8) 0.041(6) 0.058(7) -0.013(6) 0.001(6) -0.009(6)
C2B 0.038(6) 0.026(5) 0.040(6) -0.007(4) 0.005(5) -0.010(4)
C7B 0.016(5) 0.021(4) 0.031(5) -0.001(4) 0.010(4) -0.003(3)
C8B 0.033(6) 0.037(5) 0.038(5) 0.000(5) 0.018(5) 0.007(4)
C9B 0.038(6) 0.049(7) 0.059(7) 0.008(6) 0.022(5) 0.019(5)
C10B 0.028(6) 0.038(6) 0.052(6) 0.012(5) 0.005(5) 0.006(5)
C11B 0.034(6) 0.031(5) 0.043(6) 0.005(5) 0.009(5) 0.000(4)
C12B 0.030(6) 0.027(5) 0.029(5) -0.002(4) 0.008(4) 0.002(4)
C13 0.016(5) 0.019(4) 0.026(5) 0.005(4) 0.002(4) -0.002(3)
C14 0.027(5) 0.017(4) 0.037(5) -0.004(4) 0.015(4) -0.002(4)
C1 0.018(5) 0.033(5) 0.025(4) 0.001(4) 0.006(4) 0.004(4)
C6 0.023(5) 0.042(6) 0.034(5) -0.001(5) 0.011(4) -0.003(4)
C5 0.034(6) 0.069(8) 0.038(6) -0.019(6) 0.003(5) -0.006(6)
C4 0.035(7) 0.102(10) 0.033(6) -0.035(6) 0.018(5) -0.023(6)
C3 0.043(7) 0.127(12) 0.038(6) -0.023(7) 0.029(5) -0.027(8)
C2 0.038(6) 0.062(7) 0.033(5) -0.002(5) 0.016(5) -0.022(5)
C7 0.020(5) 0.040(6) 0.032(5) -0.008(4) 0.010(4) 0.007(4)
C12 0.036(6) 0.043(6) 0.031(5) 0.007(5) 0.010(4) 0.013(5)
C11 0.058(8) 0.072(8) 0.028(5) 0.012(6) 0.014(5) 0.035(7)
C10 0.047(9) 0.110(12) 0.037(6) -0.013(7) 0.005(6) 0.047(8)
C9 0.025(7) 0.116(12) 0.048(7) -0.032(8) -0.004(5) 0.018(7)
C8 0.024(6) 0.078(8) 0.044(6) -0.031(6) 0.008(5) -0.007(6)
C99 0.025(5) 0.039(5) 0.028(5) 0.002(4) 0.008(4) 0.004(4)
N2B 0.017(4) 0.019(4) 0.027(4) -0.003(3) 0.006(3) 0.002(3)
N1B 0.021(4) 0.014(3) 0.028(4) -0.008(3) 0.004(3) -0.003(3)
N2 0.019(4) 0.017(3) 0.026(4) 0.001(3) 0.008(3) 0.000(3)
N1 0.015(4) 0.023(4) 0.036(4) -0.006(3) 0.011(3) -0.001(3)
S1B 0.0212(12) 0.0166(10) 0.0256(11) -0.0012(9) 0.0073(9) 0.0000(8)
S1 0.0179(12) 0.0241(11) 0.0358(12) -0.0029(10) 0.0105(9) -0.0037(9)
Cl3B 0.0277(12) 0.0308(12) 0.0254(11) -0.0072(9) 0.0014(9) -0.0048(9)
Cl3 0.0263(12) 0.0292(11) 0.0337(12) -0.0032(10) 0.0122(9) 0.0079(9)
Cl2 0.0270(12) 0.0165(10) 0.0305(11) 0.0032(9) 0.0080(9) -0.0008(8)
Cl2B 0.0241(12) 0.0252(11) 0.0295(11) 0.0067(9) 0.0094(9) 0.0014(9)
Cl98 0.0401(16) 0.0420(14) 0.0576(16) -0.0013(13) 0.0177(12) 0.0160(12)
Cl99 0.0545(18) 0.0523(16) 0.0491(16) 0.0226(14) 0.0199(13) 0.0195(14)
Pt1 0.01594(16) 0.01548(15) 0.02154(16) -0.00064(15) 0.00483(11) 0.00044(15)

loop_
_atom_type_symbol
_atom_type_description
_atom_type_scat_dispersion_real
_atom_type_scat_dispersion_imag
_atom_type_scat_source
C C 0.0033 0.0016 'International Tables Vol C Tables 4.2.6.8 and 6.1.1.4'
H H 0.0000 0.0000 'International Tables Vol C Tables 4.2.6.8 and 6.1.1.4'
N N 0.0061 0.0033 'International Tables Vol C Tables 4.2.6.8 and 6.1.1.4'
S S 0.1246 0.1234 'International Tables Vol C Tables 4.2.6.8 and 6.1.1.4'
Cl Cl 0.1484 0.1585 'International Tables Vol C Tables 4.2.6.8 and 6.1.1.4'
Pt Pt -1.7033 8.3905 'International Tables Vol C Tables 4.2.6.8 and 6.1.1.4'

loop_
_geom_angle_atom_site_label_1
_geom_angle_atom_site_label_2
_geom_angle_atom_site_label_3
_geom_angle
_geom_angle_site_symmetry_1
_geom_angle_site_symmetry_3
_geom_angle_publ_flag
N2B C13B N1B 119.8(8) . . ?
N2B C13B C14B 117.1(7) . . ?
N1B C13B C14B 123.1(7) . . ?
C13B C14B H14D 109.5 . . ?
C13B C14B H14F 109.5 . . ?
H14D C14B H14F 109.5 . . ?
C13B C14B H14E 109.5 . . ?
H14D C14B H14E 109.5 . . ?
H14F C14B H14E 109.5 . . ?
C6B C1B C2B 123.0(9) . . ?
C6B C1B S1B 121.3(7) . . ?
C2B C1B S1B 115.7(7) . . ?
C1B C6B C5B 117.8(9) . . ?
C1B C6B H6B 121.1 . . ?
C5B C6B H6B 121.1 . . ?
C4B C5B C6B 120.5(10) . . ?
C4B C5B H5B 119.8 . . ?
C6B C5B H5B 119.8 . . ?
C3B C4B C5B 119.4(10) . . ?
C3B C4B H4B 120.3 . . ?
C5B C4B H4B 120.3 . . ?
C4B C3B C2B 121.3(10) . . ?
C4B C3B H3B 119.3 . . ?
C2B C3B H3B 119.3 . . ?
C1B C2B C3B 118.0(10) . . ?
C1B C2B H2B 121.0 . . ?
C3B C2B H2B 121.0 . . ?
C12B C7B C8B 121.3(8) . . ?
C12B C7B S1B 123.3(7) . . ?
C8B C7B S1B 115.4(7) . . ?
C9B C8B C7B 118.1(9) . . ?
C9B C8B H8B 120.9 . . ?
C7B C8B H8B 120.9 . . ?
C10B C9B C8B 121.7(10) . . ?
C10B C9B H9B 119.2 . . ?
C8B C9B H9B 119.2 . . ?
C9B C10B C11B 119.4(9) . . ?
C9B C10B H10B 120.3 . . ?
C11B C10B H10B 120.3 . . ?
C12B C11B C10B 120.4(9) . . ?
C12B C11B H11B 119.8 . . ?
C10B C11B H11B 119.8 . . ?
C7B C12B C11B 119.1(8) . . ?
C7B C12B H12B 120.5 . . ?
C11B C12B H12B 120.5 . . ?
N2 C13 N1 115.2(7) . . ?
N2 C13 C14 122.7(8) . . ?
N1 C13 C14 122.1(7) . . ?
C13 C14 H14A 109.5 . . ?
C13 C14 H14B 109.5 . . ?
H14A C14 H14B 109.5 . . ?
C13 C14 H14C 109.5 . . ?
H14A C14 H14C 109.5 . . ?
H14B C14 H14C 109.5 . . ?
C6 C1 C2 122.0(9) . . ?
C6 C1 S1 122.8(7) . . ?
C2 C1 S1 115.0(7) . . ?
C5 C6 C1 118.2(9) . . ?
C5 C6 H6 120.9 . . ?
C1 C6 H6 120.9 . . ?
C4 C5 C6 120.8(10) . . ?
C4 C5 H5 119.6 . . ?
C6 C5 H5 119.6 . . ?
C5 C4 C3 120.8(10) . . ?
C5 C4 H4 119.6 . . ?
C3 C4 H4 119.6 . . ?
C2 C3 C4 119.5(10) . . ?
C2 C3 H3 120.3 . . ?
C4 C3 H3 120.3 . . ?
C3 C2 C1 118.6(10) . . ?
C3 C2 H2 120.7 . . ?
C1 C2 H2 120.7 . . ?
C12 C7 C8 122.6(9) . . ?
C12 C7 S1 120.6(7) . . ?
C8 C7 S1 116.5(8) . . ?
C7 C12 C11 118.8(11) . . ?
C7 C12 H12 120.6 . . ?
C11 C12 H12 120.6 . . ?
C10 C11 C12 120.2(12) . . ?
C10 C11 H11 119.9 . . ?
C12 C11 H11 119.9 . . ?
C11 C10 C9 121.0(11) . . ?
C11 C10 H10 119.5 . . ?
C9 C10 H10 119.5 . . ?
C10 C9 C8 120.4(12) . . ?
C10 C9 H9 119.8 . . ?
C8 C9 H9 119.8 . . ?
C9 C8 C7 117.0(12) . . ?
C9 C8 H8 121.5 . . ?
C7 C8 H8 121.5 . . ?
Cl99 C99 Cl98 111.9(5) . . ?
Cl99 C99 H99A 109.2 . . ?
Cl98 C99 H99A 109.2 . . ?
Cl99 C99 H99B 109.2 . . ?
Cl98 C99 H99B 109.2 . . ?
H99A C99 H99B 107.9 . . ?
C13B N2B Pt1 133.1(6) . . ?
C13B N2B H2C 114(5) . . ?
Pt1 N2B H2C 113(5) . . ?
C13B N1B S1B 117.1(6) . . ?
C13 N2 Pt1 135.0(6) . . ?
C13 N2 H2A 109(4) . . ?
Pt1 N2 H2A 114(5) . . ?
C13 N1 S1 115.9(6) . . ?
N1B S1B C7B 99.1(4) . . ?
N1B S1B C1B 109.6(4) . . ?
C7B S1B C1B 101.9(4) . . ?
N1 S1 C1 102.8(4) . . ?
N1 S1 C7 106.6(4) . . ?
C1 S1 C7 95.9(4) . . ?
N2B Pt1 N2 91.2(3) . . ?
N2B Pt1 Cl2B 91.0(2) . . ?
N2 Pt1 Cl2B 88.65(19) . . ?
N2B Pt1 Cl3 86.7(2) . . ?
N2 Pt1 Cl3 177.5(2) . . ?
Cl2B Pt1 Cl3 89.98(8) . . ?
N2B Pt1 Cl2 86.2(2) . . ?
N2 Pt1 Cl2 90.72(19) . . ?
Cl2B Pt1 Cl2 177.15(8) . . ?
Cl3 Pt1 Cl2 90.55(8) . . ?
N2B Pt1 Cl3B 175.7(2) . . ?
N2 Pt1 Cl3B 93.1(2) . . ?
Cl2B Pt1 Cl3B 89.88(8) . . ?
Cl3 Pt1 Cl3B 89.01(8) . . ?
Cl2 Pt1 Cl3B 92.93(7) . . ?

loop_
_geom_bond_atom_site_label_1
_geom_bond_atom_site_label_2
_geom_bond_distance
_geom_bond_site_symmetry_2
_geom_bond_publ_flag
C13B N2B 1.303(10) . ?
C13B N1B 1.345(10) . ?
C13B C14B 1.515(11) . ?
C14B H14D 0.9800 . ?
C14B H14F 0.9800 . ?
C14B H14E 0.9800 . ?
C1B C6B 1.372(12) . ?
C1B C2B 1.373(12) . ?
C1B S1B 1.794(9) . ?
C6B C5B 1.395(14) . ?
C6B H6B 0.9500 . ?
C5B C4B 1.385(15) . ?
C5B H5B 0.9500 . ?
C4B C3B 1.375(16) . ?
C4B H4B 0.9500 . ?
C3B C2B 1.377(14) . ?
C3B H3B 0.9500 . ?
C2B H2B 0.9500 . ?
C7B C12B 1.376(12) . ?
C7B C8B 1.396(12) . ?
C7B S1B 1.770(8) . ?
C8B C9B 1.376(14) . ?
C8B H8B 0.9500 . ?
C9B C10B 1.370(14) . ?
C9B H9B 0.9500 . ?
C10B C11B 1.387(14) . ?
C10B H10B 0.9500 . ?
C11B C12B 1.384(13) . ?
C11B H11B 0.9500 . ?
C12B H12B 0.9500 . ?
C13 N2 1.285(10) . ?
C13 N1 1.372(10) . ?
C13 C14 1.490(11) . ?
C14 H14A 0.9800 . ?
C14 H14B 0.9800 . ?
C14 H14C 0.9800 . ?
C1 C6 1.375(12) . ?
C1 C2 1.386(13) . ?
C1 S1 1.781(9) . ?
C6 C5 1.367(13) . ?
C6 H6 0.9500 . ?
C5 C4 1.365(14) . ?
C5 H5 0.9500 . ?
C4 C3 1.382(16) . ?
C4 H4 0.9500 . ?
C3 C2 1.371(15) . ?
C3 H3 0.9500 . ?
C2 H2 0.9500 . ?
C7 C12 1.357(13) . ?
C7 C8 1.399(13) . ?
C7 S1 1.805(9) . ?
C12 C11 1.389(14) . ?
C12 H12 0.9500 . ?
C11 C10 1.354(18) . ?
C11 H11 0.9500 . ?
C10 C9 1.377(19) . ?
C10 H10 0.9500 . ?
C9 C8 1.390(16) . ?
C9 H9 0.9500 . ?
C8 H8 0.9500 . ?
C99 Cl99 1.732(9) . ?
C99 Cl98 1.769(9) . ?
C99 H99A 0.9900 . ?
C99 H99B 0.9900 . ?
N2B Pt1 2.030(7) . ?
N2B H2C 0.85(8) . ?
N1B S1B 1.647(7) . ?
N2 Pt1 2.044(7) . ?
N2 H2A 1.08(9) . ?
N1 S1 1.636(7) . ?
Cl3B Pt1 2.342(2) . ?
Cl3 Pt1 2.328(2) . ?
Cl2 Pt1 2.334(2) . ?
Cl2B Pt1 2.315(2) . ?

loop_
_geom_hbond_atom_site_label_D
_geom_hbond_atom_site_label_H
_geom_hbond_atom_site_label_A
_geom_hbond_distance_DH
_geom_hbond_distance_HA
_geom_hbond_distance_DA
_geom_hbond_angle_DHA
_geom_hbond_site_symmetry_A
N2 H2A N1B 1.08(9) 1.98(9) 2.828(9) 132(6) .
N2B H2C Cl2 0.85(8) 2.59(8) 3.433(8) 170(7) 3_666

loop_
_geom_torsion_atom_site_label_1
_geom_torsion_atom_site_label_2
_geom_torsion_atom_site_label_3
_geom_torsion_atom_site_label_4
_geom_torsion
_geom_torsion_site_symmetry_1
_geom_torsion_site_symmetry_2
_geom_torsion_site_symmetry_3
_geom_torsion_site_symmetry_4
_geom_torsion_publ_flag
C2B C1B C6B C5B 1.2(15) . . . . ?
S1B C1B C6B C5B -179.0(8) . . . . ?
C1B C6B C5B C4B -1.5(16) . . . . ?
C6B C5B C4B C3B 1.4(17) . . . . ?
C5B C4B C3B C2B -0.9(17) . . . . ?
C6B C1B C2B C3B -0.7(15) . . . . ?
S1B C1B C2B C3B 179.5(8) . . . . ?
C4B C3B C2B C1B 0.5(16) . . . . ?
C12B C7B C8B C9B 0.6(14) . . . . ?
S1B C7B C8B C9B 177.7(8) . . . . ?
C7B C8B C9B C10B -1.7(16) . . . . ?
C8B C9B C10B C11B 2.6(16) . . . . ?
C9B C10B C11B C12B -2.4(15) . . . . ?
C8B C7B C12B C11B -0.4(13) . . . . ?
S1B C7B C12B C11B -177.3(7) . . . . ?
C10B C11B C12B C7B 1.4(14) . . . . ?
C2 C1 C6 C5 -1.3(15) . . . . ?
S1 C1 C6 C5 173.4(8) . . . . ?
C1 C6 C5 C4 0.2(16) . . . . ?
C6 C5 C4 C3 0(2) . . . . ?
C5 C4 C3 C2 0(2) . . . . ?
C4 C3 C2 C1 -1.5(19) . . . . ?
C6 C1 C2 C3 2.0(16) . . . . ?
S1 C1 C2 C3 -173.1(9) . . . . ?
C8 C7 C12 C11 -0.8(14) . . . . ?
S1 C7 C12 C11 -174.2(7) . . . . ?
C7 C12 C11 C10 1.3(15) . . . . ?
C12 C11 C10 C9 -0.2(17) . . . . ?
C11 C10 C9 C8 -1.4(18) . . . . ?
C10 C9 C8 C7 1.7(16) . . . . ?
C12 C7 C8 C9 -0.6(15) . . . . ?
S1 C7 C8 C9 173.0(8) . . . . ?
N1B C13B N2B Pt1 -4.2(12) . . . . ?
C14B C13B N2B Pt1 176.8(6) . . . . ?
N2B C13B N1B S1B 166.5(6) . . . . ?
C14B C13B N1B S1B -14.6(11) . . . . ?
N1 C13 N2 Pt1 166.5(6) . . . . ?
C14 C13 N2 Pt1 -16.8(13) . . . . ?
N2 C13 N1 S1 -176.7(6) . . . . ?
C14 C13 N1 S1 6.5(10) . . . . ?
C13B N1B S1B C7B -176.6(6) . . . . ?
C13B N1B S1B C1B 77.2(7) . . . . ?
C12B C7B S1B N1B -25.7(8) . . . . ?
C8B C7B S1B N1B 157.3(7) . . . . ?
C12B C7B S1B C1B 86.7(8) . . . . ?
C8B C7B S1B C1B -90.3(7) . . . . ?
C6B C1B S1B N1B 27.4(9) . . . . ?
C2B C1B S1B N1B -152.8(7) . . . . ?
C6B C1B S1B C7B -76.9(8) . . . . ?
C2B C1B S1B C7B 102.9(7) . . . . ?
C13 N1 S1 C1 142.1(6) . . . . ?
C13 N1 S1 C7 -117.7(6) . . . . ?
C6 C1 S1 N1 9.0(9) . . . . ?
C2 C1 S1 N1 -176.0(7) . . . . ?
C6 C1 S1 C7 -99.5(8) . . . . ?
C2 C1 S1 C7 75.5(8) . . . . ?
C12 C7 S1 N1 -41.4(8) . . . . ?
C8 C7 S1 N1 144.8(7) . . . . ?
C12 C7 S1 C1 63.8(8) . . . . ?
C8 C7 S1 C1 -110.0(7) . . . . ?
C13B N2B Pt1 N2 -29.5(8) . . . . ?
C13B N2B Pt1 Cl2B 59.1(8) . . . . ?
C13B N2B Pt1 Cl3 149.0(8) . . . . ?
C13B N2B Pt1 Cl2 -120.2(8) . . . . ?
C13B N2B Pt1 Cl3B 161(2) . . . . ?
C13 N2 Pt1 N2B -124.1(8) . . . . ?
C13 N2 Pt1 Cl2B 144.9(8) . . . . ?
C13 N2 Pt1 Cl3 -158(4) . . . . ?
C13 N2 Pt1 Cl2 -37.9(8) . . . . ?
C13 N2 Pt1 Cl3B 55.1(8) . . . . ?
